data_7204163
loop_
_publ_author_name
'Morikami, Atsushi'
'Takimiya, Kazuo'
'Aso, Yoshio'
'Otsubo, Tetsuo'

_publ_section_title
;
 Novel tellurium containing fulvalene-type electron donors,
 triselenatellurafulvalene (TSTeF) and diselenaditellurafulvalene
 (DSDTeF); synthesis, conductivities and crystal structures of their
 TCNQ complexes
;
_journal_issue 10
_journal_name_full 'Journal of Materials Chemistry'
_journal_page_first 2431
_journal_paper_doi 10.1039/b104402h
_journal_volume 11
_journal_year 2001
_chemical_compound_source synthesized
_chemical_formula_analytical 'C18 H8 N4 Se2 Te2'
_chemical_formula_structural 'C18 H8 N4 Se2 Te2'
_chemical_formula_sum 'C18 H8 N4 Se2 Te2'
_chemical_formula_weight 693.41
_chemical_name_common DSDTeF-TCNQ
_space_group_IT_number 2
_symmetry_cell_setting triclinic
_symmetry_Int_Tables_number 2
_symmetry_space_group_name_Hall '-P 1'
_symmetry_space_group_name_H-M 'P -1'
_audit_creation_date 'Thu Jun 22 12:00:15 2001'
_audit_creation_method 'from TEXRAY.INF file'
_cell_angle_alpha 96.38(5)
_cell_angle_beta 98.17(4)
_cell_angle_gamma 87.04(4)
_cell_formula_units_Z 1
_cell_length_a 7.271(3)
_cell_length_b 16.735(9)
_cell_length_c 3.876(2)
_cell_measurement_reflns_used 24
_cell_measurement_temperature 296.2
_cell_measurement_theta_max 15.0
_cell_measurement_theta_min 14.6
_cell_volume 463.6(4)
_computing_cell_refinement 'Rigaku/AFC Diffractometer Control'
_computing_data_collection 'Rigaku/AFC Diffractometer Control'
_computing_data_reduction teXsan
_computing_publication_material teXsan
_computing_structure_refinement teXsan
_computing_structure_solution 'DIRDIF92 (PATTY)'
_diffrn_ambient_temperature 296.2
_diffrn_measurement_device_type 'Rigaku AFC7R'
_diffrn_measurement_method \w-2\q
_diffrn_orient_matrix_UB_11 0.02709
_diffrn_orient_matrix_UB_12 0.05665
_diffrn_orient_matrix_UB_13 0.09801
_diffrn_orient_matrix_UB_21 -0.13434
_diffrn_orient_matrix_UB_22 0.01589
_diffrn_orient_matrix_UB_23 -0.05876
_diffrn_orient_matrix_UB_31 -0.02350
_diffrn_orient_matrix_UB_32 -0.01257
_diffrn_orient_matrix_UB_33 0.23588
_diffrn_radiation_detector 'scintillation counter'
_diffrn_radiation_monochromator graphite
_diffrn_radiation_source 'Rigaku rotating anode'
_diffrn_radiation_type 'Mo K\a'
_diffrn_radiation_wavelength 0.7107
_diffrn_reflns_av_R_equivalents 0.011
_diffrn_reflns_av_sigmaI/netI 0.038
_diffrn_reflns_limit_h_max 9
_diffrn_reflns_limit_h_min 0
_diffrn_reflns_limit_k_max 21
_diffrn_reflns_limit_k_min -21
_diffrn_reflns_limit_l_max 4
_diffrn_reflns_limit_l_min -5
_diffrn_reflns_number 2266
_diffrn_reflns_reduction_process 'Lp corrections applied'
_diffrn_reflns_theta_max 27.52
_diffrn_reflns_theta_min 2.83
_diffrn_standards_decay_% -2.68
_diffrn_standards_interval_count 150
_diffrn_standards_number 3
_exptl_absorpt_coefficient_mu 7.083
_exptl_absorpt_correction_T_max 0.999
_exptl_absorpt_correction_T_min 0.949
_exptl_absorpt_correction_type psi-scan
_exptl_absorpt_process_details '(North, Phillips & Mathews, 1968)'
_exptl_crystal_colour black
_exptl_crystal_density_diffrn 2.483
_exptl_crystal_density_method 'not measured'
_exptl_crystal_description needle
_exptl_crystal_F_000 316.00
_exptl_crystal_size_max 0.500
_exptl_crystal_size_mid 0.030
_exptl_crystal_size_min 0.020
_refine_diff_density_max 2.60
_refine_diff_density_min -1.37
_refine_ls_extinction_method none
_refine_ls_goodness_of_fit_ref 4.118
_refine_ls_hydrogen_treatment noref
_refine_ls_matrix_type full
_refine_ls_number_constraints 0
_refine_ls_number_parameters 119
_refine_ls_number_reflns 1726
_refine_ls_number_restraints 0
_refine_ls_R_factor_all 0.0516
_refine_ls_R_factor_gt 0.0516
_refine_ls_shift/su_max 3.4516
_refine_ls_shift/su_mean 0.0309
_refine_ls_structure_factor_coef F
_refine_ls_weighting_details 'w = 1/[\s^2^(Fo) + 0.00001|Fo|^2^]'
_refine_ls_weighting_scheme calc
_refine_ls_wR_factor_gt 0.0518
_refine_ls_wR_factor_ref 0.0518
_reflns_number_gt 1726
_reflns_number_total 2107
_reflns_threshold_expression >2.0sigma(I)
_cod_data_source_file b104402h.txt
_cod_data_source_block DSDTeF-TCNQ
_cod_depositor_comments
;
The following automatic conversions were performed:
'_reflns_observed_expression' tag replaced with
'_reflns_threshold_expression' tag as specified in the replacement
file
'cod-tools/trunk/perl-scripts/inputs/replacement_tags.lst'.

'_atom_site_calc_flags'
tag replaced with '_atom_site_calc_flag' tag as specified in the
replacement file
'cod-tools/trunk/perl-scripts/inputs/replacement_tags.lst'.

'_atom_type_scat_imag'
tag replaced with '_atom_type_scat_dispersion_imag' tag as specified
in the replacement file
'cod-tools/trunk/perl-scripts/inputs/replacement_tags.lst'.

Automatic conversion script
Id: cif_correct_tags 3137 2015-03-23 15:08:43Z antanas 
;
_cod_original_sg_symbol_H-M 'P -1         '
_cod_original_formula_sum 'C18 H8 N4 Se2 Te2 '
_cod_database_code 7204163

loop_
_symmetry_equiv_pos_as_xyz
x,y,z
-x,-y,-z

loop_
_atom_site_label
_atom_site_type_symbol
_atom_site_fract_x
_atom_site_fract_y
_atom_site_fract_z
_atom_site_U_iso_or_equiv
_atom_site_adp_type
_atom_site_occupancy
_atom_site_calc_flag
_atom_site_refinement_flags
_atom_site_disorder_assembly
_atom_site_disorder_group
Te(1) Te -0.2863(1) 0.38614(4) 0.2028(2) 0.0372(2) Uani 1.00 d . . .
Se(1) Se -0.7490(2) 0.42156(7) 0.0536(3) 0.0357(3) Uani 1.00 d . . .
N(1) N 0.951(1) 0.2484(5) 0.512(3) 0.049(3) Uani 1.00 d . . .
N(2) N 1.476(1) 0.1224(6) 0.540(3) 0.050(3) Uani 1.00 d . . .
C(1) C -0.509(1) 0.4623(5) 0.050(3) 0.029(3) Uani 1.00 d . . .
C(2) C -0.479(2) 0.3021(6) 0.231(3) 0.042(4) Uani 1.00 d . . .
C(3) C -0.654(2) 0.3200(7) 0.174(3) 0.042(3) Uani 1.00 d . . .
C(4) C 0.884(1) 0.0666(6) 0.916(3) 0.030(3) Uani 1.00 d . . .
C(5) C 1.074(1) 0.0621(5) 0.848(2) 0.025(3) Uani 1.00 d . . .
C(6) C 1.184(1) -0.0066(6) 0.935(3) 0.027(3) Uani 1.00 d . . .
C(7) C 1.143(1) 0.1238(6) 0.690(3) 0.029(3) Uani 1.00 d . . .
C(8) C 1.031(1) 0.1930(6) 0.589(3) 0.033(3) Uani 1.00 d . . .
C(9) C 1.329(1) 0.1219(6) 0.608(3) 0.032(3) Uani 1.00 d . . .
H(1) H -0.4387 0.2507 0.2923 0.0549 Uiso 1.00 calc . . .
H(2) H -0.7400 0.2798 0.1911 0.0495 Uiso 1.00 calc . . .
H(3) H 0.8056 0.1113 0.8538 0.0357 Uiso 1.00 calc . . .
H(4) H 1.3082 -0.0125 0.8876 0.0333 Uiso 1.00 calc . . .

loop_
_atom_site_aniso_label
_atom_site_aniso_U_11
_atom_site_aniso_U_22
_atom_site_aniso_U_33
_atom_site_aniso_U_12
_atom_site_aniso_U_13
_atom_site_aniso_U_23
Te(1) 0.0426(5) 0.0310(4) 0.0405(5) 0.0035(3) 0.0104(3) 0.0110(3)
Se(1) 0.0358(7) 0.0343(6) 0.0399(7) -0.0026(5) 0.0074(5) 0.0134(5)
N(1) 0.052(7) 0.030(5) 0.068(7) 0.011(5) 0.014(5) 0.019(5)
N(2) 0.038(6) 0.048(6) 0.068(7) -0.001(5) 0.009(5) 0.021(5)
C(1) 0.036(6) 0.023(5) 0.028(5) 0.009(4) 0.011(4) 0.006(4)
C(2) 0.055(8) 0.026(6) 0.048(7) -0.006(5) 0.008(6) 0.014(5)
C(3) 0.044(7) 0.039(7) 0.044(7) -0.016(5) 0.000(6) 0.009(5)
C(4) 0.027(5) 0.021(5) 0.040(6) 0.002(4) -0.003(5) 0.008(4)
C(5) 0.024(5) 0.022(5) 0.030(5) 0.001(4) 0.000(4) 0.007(4)
C(6) 0.024(5) 0.025(5) 0.035(6) 0.002(4) 0.006(4) 0.010(4)
C(7) 0.022(5) 0.034(6) 0.030(6) -0.002(4) -0.004(4) 0.012(4)
C(8) 0.031(6) 0.024(5) 0.046(7) 0.000(5) 0.009(5) 0.009(5)
C(9) 0.032(6) 0.029(6) 0.034(6) -0.001(5) -0.005(5) 0.012(5)

loop_
_atom_type_symbol
_atom_type_description
_atom_type_scat_dispersion_real
_atom_type_scat_dispersion_imag
_atom_type_scat_source
C C 0.003 0.002
;International Tables for Crystallography
(1992, Vol. C, Tables 4.2.6.8 and 6.1.1.1)
;
H H 0.000 0.000
;International Tables for Crystallography
(1992, Vol. C, Table 6.1.1.2)
;
N N 0.006 0.003
;International Tables for Crystallography
(1992, Vol. C, Tables 4.2.6.8 and 6.1.1.1)
;
Se Se -0.093 2.226
;International Tables for Crystallography
(1992, Vol. C, Tables 4.2.6.8 and 6.1.1.1)
;
Te Te -0.531 1.675
;International Tables for Crystallography
(1992, Vol. C, Tables 4.2.6.8 and 6.1.1.1)
;

loop_
_geom_angle_atom_site_label_1
_geom_angle_atom_site_label_2
_geom_angle_atom_site_label_3
_geom_angle
_geom_angle_site_symmetry_1
_geom_angle_site_symmetry_2
_geom_angle_site_symmetry_3
_geom_angle_publ_flag
C(1) Te(1) C(2) 86.8(4) 1_555 1_555 1_555 yes
C(1) Se(1) C(3) 93.8(4) 1_555 1_555 1_555 yes
Te(1) C(1) Se(1) 115.5(4) 1_555 1_555 1_555 yes
Te(1) C(1) C(1) 123(1) 1_555 1_555 2_465 yes
Se(1) C(1) C(1) 120(1) 1_555 1_555 2_465 yes
Te(1) C(2) C(3) 120.5(8) 1_555 1_555 1_555 yes
Te(1) C(2) H(1) 119.4(10) 1_555 1_555 1_555 no
C(3) C(2) H(1) 120(1) 1_555 1_555 1_555 no
Se(1) C(3) C(2) 123.1(9) 1_555 1_555 1_555 yes
Se(1) C(3) H(2) 118.4(10) 1_555 1_555 1_555 no
C(2) C(3) H(2) 118(1) 1_555 1_555 1_555 no
C(5) C(4) C(6) 120.2(9) 1_555 1_555 2_757 yes
C(5) C(4) H(3) 120.0(9) 1_555 1_555 1_555 no
C(6) C(4) H(3) 119(1) 2_757 1_555 1_555 no
C(4) C(5) C(6) 117.7(8) 1_555 1_555 1_555 yes
C(4) C(5) C(7) 119.9(8) 1_555 1_555 1_555 yes
C(6) C(5) C(7) 122.3(9) 1_555 1_555 1_555 yes
C(4) C(6) C(5) 122.0(9) 2_757 1_555 1_555 yes
C(4) C(6) H(4) 117.8(9) 2_757 1_555 1_555 no
C(5) C(6) H(4) 120.1(9) 1_555 1_555 1_555 no
C(5) C(7) C(8) 123.0(9) 1_555 1_555 1_555 yes
C(5) C(7) C(9) 122.7(9) 1_555 1_555 1_555 yes
C(8) C(7) C(9) 114.3(9) 1_555 1_555 1_555 yes
N(1) C(8) C(7) 177(1) 1_555 1_555 1_555 yes
N(2) C(9) C(7) 178(1) 1_555 1_555 1_555 yes

loop_
_geom_bond_atom_site_label_1
_geom_bond_atom_site_label_2
_geom_bond_distance
_geom_bond_site_symmetry_1
_geom_bond_site_symmetry_2
_geom_bond_publ_flag
Te(1) C(1) 2.069(10) 1_555 1_555 yes
Te(1) C(2) 2.06(1) 1_555 1_555 yes
Se(1) C(1) 1.91(1) 1_555 1_555 yes
Se(1) C(3) 1.88(1) 1_555 1_555 yes
N(1) C(8) 1.12(1) 1_555 1_555 yes
N(2) C(9) 1.14(1) 1_555 1_555 yes
C(1) C(1) 1.38(2) 1_555 2_465 yes
C(2) C(3) 1.28(2) 1_555 1_555 yes
C(2) H(1) 0.940 1_555 1_555 no
C(3) H(2) 0.956 1_555 1_555 no
C(4) C(5) 1.44(1) 1_555 1_555 yes
C(4) C(6) 1.36(1) 1_555 2_757 yes
C(4) H(3) 0.950 1_555 1_555 no
C(5) C(6) 1.41(1) 1_555 1_555 yes
C(5) C(7) 1.40(1) 1_555 1_555 yes
C(6) H(4) 0.947 1_555 1_555 no
C(7) C(8) 1.44(1) 1_555 1_555 yes
C(7) C(9) 1.43(1) 1_555 1_555 yes

loop_
_geom_contact_atom_site_label_1
_geom_contact_atom_site_label_2
_geom_contact_distance
_geom_contact_site_symmetry_1
_geom_contact_site_symmetry_2
_geom_contact_publ_flag
Te(1) N(1) 3.058(9) 1_555 1_455 ?
N(1) C(2) 3.28(2) 1_555 1_655 ?
N(2) C(4) 3.25(1) 1_555 1_655 ?
N(2) C(2) 3.40(1) 1_555 1_755 ?
N(2) C(6) 3.55(1) 1_555 1_554 ?
C(1) C(1) 3.56(2) 1_555 2_466 ?
C(3) C(8) 3.58(2) 1_555 1_354 ?
C(4) C(8) 3.26(1) 1_555 1_556 ?
C(4) C(6) 3.31(1) 1_555 2_756 ?
C(4) C(7) 3.38(1) 1_555 1_556 ?
C(4) C(5) 3.50(1) 1_555 2_756 ?
C(5) C(7) 3.29(1) 1_555 1_556 ?
C(5) C(5) 3.31(2) 1_555 2_756 ?
C(5) C(9) 3.33(1) 1_555 1_556 ?
C(5) C(6) 3.40(1) 1_555 2_756 ?
C(5) C(8) 3.45(1) 1_555 1_556 ?
C(6) C(9) 3.28(1) 1_555 1_556 ?
C(6) C(7) 3.49(1) 1_555 1_556 ?

loop_
_geom_torsion_atom_site_label_1
_geom_torsion_atom_site_label_2
_geom_torsion_atom_site_label_3
_geom_torsion_atom_site_label_4
_geom_torsion
_geom_torsion_site_symmetry_1
_geom_torsion_site_symmetry_2
_geom_torsion_site_symmetry_3
_geom_torsion_site_symmetry_4
_geom_torsion_publ_flag
Te(1) C(1) Se(1) C(3) -4.4(6) 1_555 1_555 1_555 1_555 yes
Te(1) C(1) C(1) Te(1) -180.0 1_555 1_555 2_465 2_465 yes
Te(1) C(1) C(1) Se(1) 0(1) 1_555 1_555 2_465 2_465 yes
Te(1) C(2) C(3) Se(1) 0(1) 1_555 1_555 1_555 1_555 yes
Se(1) C(1) Te(1) C(2) 4.5(5) 1_555 1_555 1_555 1_555 yes
Se(1) C(1) C(1) Se(1) 180.0 1_555 1_555 2_465 2_465 yes
N(1) C(8) C(7) C(5) 150(25) 1_555 1_555 1_555 1_555 yes
N(1) C(8) C(7) C(9) -31(25) 1_555 1_555 1_555 1_555 yes
N(2) C(9) C(7) C(5) -169(40) 1_555 1_555 1_555 1_555 yes
N(2) C(9) C(7) C(8) 12(41) 1_555 1_555 1_555 1_555 yes
C(1) Te(1) C(2) C(3) -3(1) 1_555 1_555 1_555 1_555 yes
C(1) Se(1) C(3) C(2) 2(1) 1_555 1_555 1_555 1_555 yes
C(1) C(1) Te(1) C(2) 175(1) 1_555 2_465 2_465 2_465 yes
C(1) C(1) Se(1) C(3) -175(1) 1_555 2_465 2_465 2_465 yes
C(4) C(5) C(7) C(8) 0(1) 1_555 1_555 1_555 1_555 yes
C(4) C(5) C(7) C(9) -178.3(9) 1_555 1_555 1_555 1_555 yes
C(4) C(6) C(5) C(7) 179.1(10) 1_555 2_757 2_757 2_757 yes
C(6) C(4) C(5) C(7) -179.2(10) 1_555 2_757 2_757 2_757 yes
C(6) C(5) C(7) C(8) 177.7(10) 1_555 1_555 1_555 1_555 yes
C(6) C(5) C(7) C(9) 0(1) 1_555 1_555 1_555 1_555 yes
